data_7105524
loop_
_publ_author_name
'Zhang, Lingjuan'
'Xu, Xianxiu'
'Tan, Jing'
'Pan, Ling'
'Xia, Wenming'
'Liu, Qun'

_publ_section_title
;
 Tandem Michael addition/intramolecular isocyanide [3 + 2]
 cycloaddition: highly diastereoselective one pot synthesis of fused
 oxazolines
;
_journal_issue 19
_journal_name_full 'Chemical Communications'
_journal_page_first 3357
_journal_page_last 3359
_journal_paper_doi 10.1039/c001617a
_journal_volume 46
_journal_year 2010
_chemical_formula_sum 'C16 H17 N O5'
_chemical_formula_weight 303.31
_chemical_name_systematic
;
?
;
_space_group_IT_number 19
_symmetry_cell_setting orthorhombic
_symmetry_space_group_name_Hall 'P 2ac 2ab'
_symmetry_space_group_name_H-M 'P 21 21 21'
_atom_sites_solution_hydrogens geom
_atom_sites_solution_primary direct
_atom_sites_solution_secondary difmap
_audit_creation_method SHELXL-97
_cell_angle_alpha 90.00
_cell_angle_beta 90.00
_cell_angle_gamma 90.00
_cell_formula_units_Z 4
_cell_length_a 7.5750(8)
_cell_length_b 12.0480(12)
_cell_length_c 16.6840(17)
_cell_measurement_reflns_used 152
_cell_measurement_temperature 293(2)
_cell_measurement_theta_max 23.55
_cell_measurement_theta_min 2.83
_cell_volume 1522.6(3)
_computing_cell_refinement 'Bruker SMART'
_computing_data_collection 'Bruker SMART'
_computing_data_reduction 'Bruker SMART'
_computing_molecular_graphics 'Bruker SHELXTL'
_computing_publication_material 'Bruker SHELXTL'
_computing_structure_refinement 'SHELXL-97 (Sheldrick, 1997)'
_computing_structure_solution 'SHELXS-97 (Sheldrick, 1990)'
_diffrn_ambient_temperature 293(2)
_diffrn_measured_fraction_theta_full 1.000
_diffrn_measured_fraction_theta_max 0.998
_diffrn_radiation_monochromator graphite
_diffrn_radiation_source 'fine-focus sealed tube'
_diffrn_radiation_type MoK\a
_diffrn_radiation_wavelength 0.71069
_diffrn_reflns_av_R_equivalents 0.0282
_diffrn_reflns_av_sigmaI/netI 0.0349
_diffrn_reflns_limit_h_max 9
_diffrn_reflns_limit_h_min -7
_diffrn_reflns_limit_k_max 15
_diffrn_reflns_limit_k_min -14
_diffrn_reflns_limit_l_max 21
_diffrn_reflns_limit_l_min -20
_diffrn_reflns_number 8852
_diffrn_reflns_theta_full 25.00
_diffrn_reflns_theta_max 26.75
_diffrn_reflns_theta_min 2.08
_exptl_absorpt_coefficient_mu 0.099
_exptl_absorpt_correction_T_max 0.9853
_exptl_absorpt_correction_T_min 0.9814
_exptl_absorpt_correction_type multi-scan
_exptl_absorpt_process_details '(SADABS; Bruker, 2000)'
_exptl_crystal_colour colourless
_exptl_crystal_density_diffrn 1.323
_exptl_crystal_density_method 'not measured'
_exptl_crystal_description block
_exptl_crystal_F_000 640
_exptl_crystal_size_max 0.19
_exptl_crystal_size_mid 0.16
_exptl_crystal_size_min 0.15
_refine_diff_density_max 0.330
_refine_diff_density_min -0.220
_refine_diff_density_rms 0.037
_refine_ls_abs_structure_details 'Flack H D (1983), Acta Cryst. A39, 876-881'
_refine_ls_abs_structure_Flack -0.6(19)
_refine_ls_extinction_coef 0.009(3)
_refine_ls_extinction_expression Fc^*^=kFc[1+0.001xFc^2^\l^3^/sin(2\q)]^-1/4^
_refine_ls_extinction_method SHELXL
_refine_ls_goodness_of_fit_ref 1.033
_refine_ls_hydrogen_treatment constr
_refine_ls_matrix_type full
_refine_ls_number_parameters 200
_refine_ls_number_reflns 3225
_refine_ls_number_restraints 0
_refine_ls_restrained_S_all 1.033
_refine_ls_R_factor_all 0.0851
_refine_ls_R_factor_gt 0.0523
_refine_ls_shift/su_max 0.000
_refine_ls_shift/su_mean 0.000
_refine_ls_structure_factor_coef Fsqd
_refine_ls_weighting_details 'calc w=1/[\s^2^(Fo^2^)+(0.0755P)^2^+0.3051P] where P=(Fo^2^+2Fc^2^)/3'
_refine_ls_weighting_scheme calc
_refine_ls_wR_factor_gt 0.1323
_refine_ls_wR_factor_ref 0.1518
_reflns_number_gt 2175
_reflns_number_total 3225
_reflns_threshold_expression >2sigma(I)
_cod_data_source_file c001617a.txt
_cod_data_source_block 11
_cod_depositor_comments
;
The following automatic conversions were performed:
'_exptl_absorpt_correction_type' value 'Multi-Scan' changed to
'multi-scan' according to
'/home/saulius/struct/CIF-dictionaries/cif_core.dic' dictionary named
'cif_core.dic' version 2.4.1 from 2010-06-29.

Automatic conversion script
Id: cif_fix_enum 1527 2010-12-29 10:47:43Z saulius 
;
_cod_original_sg_symbol_H-M P212121
_cod_database_code 7105524

loop_
_symmetry_equiv_pos_as_xyz
'x, y, z'
'-x+1/2, -y, z+1/2'
'x+1/2, -y+1/2, -z'
'-x, y+1/2, -z+1/2'

loop_
_atom_site_label
_atom_site_type_symbol
_atom_site_fract_x
_atom_site_fract_y
_atom_site_fract_z
_atom_site_U_iso_or_equiv
_atom_site_adp_type
_atom_site_occupancy
_atom_site_symmetry_multiplicity
_atom_site_calc_flag
_atom_site_refinement_flags
_atom_site_disorder_assembly
_atom_site_disorder_group
O1 O 0.5161(3) 0.92931(18) 0.20057(14) 0.0663(6) Uani 1 1 d . . .
N1 N 0.4478(3) 1.03235(19) 0.09164(15) 0.0514(6) Uani 1 1 d . . .
C10 C 0.1975(4) 0.9096(2) 0.04814(16) 0.0463(7) Uani 1 1 d . . .
H10 H 0.0688 0.9174 0.0502 0.056 Uiso 1 1 calc R . .
C7 C 0.3335(4) 0.9006(3) 0.18372(17) 0.0511(7) Uani 1 1 d . . .
H7 H 0.2584 0.9093 0.2312 0.061 Uiso 1 1 calc R . .
O2 O -0.0039(3) 1.0486(2) 0.15666(16) 0.0852(8) Uani 1 1 d . . .
C9 C 0.2794(4) 0.9819(2) 0.11553(16) 0.0460(7) Uani 1 1 d . . .
C6 C 0.3178(3) 0.7869(2) 0.14812(16) 0.0465(7) Uani 1 1 d . . .
O3 O 0.2260(4) 1.1628(2) 0.16526(17) 0.0876(9) Uani 1 1 d . . .
C1 C 0.2451(3) 0.7924(2) 0.07211(15) 0.0445(6) Uani 1 1 d . . .
O5 O 0.1121(4) 1.1080(2) -0.02071(16) 0.0808(8) Uani 1 1 d . . .
C11 C 0.2598(4) 0.9383(2) -0.03664(17) 0.0559(7) Uani 1 1 d . . .
H11A H 0.3861 0.9254 -0.0393 0.067 Uiso 1 1 calc R . .
H11B H 0.2043 0.8869 -0.0737 0.067 Uiso 1 1 calc R . .
C5 C 0.3637(4) 0.6865(3) 0.18231(19) 0.0596(8) Uani 1 1 d . . .
H5 H 0.4120 0.6839 0.2335 0.072 Uiso 1 1 calc R . .
C2 C 0.2196(4) 0.6959(2) 0.02878(19) 0.0557(7) Uani 1 1 d . . .
H2 H 0.1726 0.6982 -0.0227 0.067 Uiso 1 1 calc R . .
C8 C 0.5609(4) 0.9982(3) 0.1414(2) 0.0592(8) Uani 1 1 d . . .
H8 H 0.6775 1.0215 0.1367 0.071 Uiso 1 1 calc R . .
C14 C 0.1492(4) 1.0674(3) 0.1470(2) 0.0591(8) Uani 1 1 d . . .
O4 O 0.2914(5) 1.0911(2) -0.12480(17) 0.1062(10) Uani 1 1 d . . .
C4 C 0.3369(4) 0.5908(3) 0.1395(2) 0.0669(9) Uani 1 1 d . . .
H4 H 0.3672 0.5227 0.1618 0.080 Uiso 1 1 calc R . .
C12 C 0.2245(5) 1.0534(3) -0.0653(2) 0.0622(8) Uani 1 1 d . . .
C3 C 0.2654(4) 0.5952(3) 0.0637(2) 0.0663(9) Uani 1 1 d . . .
H3 H 0.2475 0.5297 0.0354 0.080 Uiso 1 1 calc R . .
C13 C 0.0691(8) 1.2208(3) -0.0460(3) 0.1182(18) Uani 1 1 d . . .
H13A H -0.0128 1.2530 -0.0087 0.177 Uiso 1 1 calc R . .
H13B H 0.0169 1.2190 -0.0984 0.177 Uiso 1 1 calc R . .
H13C H 0.1749 1.2647 -0.0474 0.177 Uiso 1 1 calc R . .
C15 C 0.1180(7) 1.2529(5) 0.2016(3) 0.1200(19) Uani 1 1 d . . .
H15A H 0.1596 1.3243 0.1826 0.144 Uiso 1 1 calc R . .
H15B H -0.0043 1.2445 0.1854 0.144 Uiso 1 1 calc R . .
C16 C 0.1298(6) 1.2487(5) 0.2823(4) 0.137(2) Uani 1 1 d . . .
H16A H 0.0577 1.3061 0.3053 0.205 Uiso 1 1 calc R . .
H16B H 0.2504 1.2596 0.2982 0.205 Uiso 1 1 calc R . .
H16C H 0.0898 1.1776 0.3009 0.205 Uiso 1 1 calc R . .

loop_
_atom_site_aniso_label
_atom_site_aniso_U_11
_atom_site_aniso_U_22
_atom_site_aniso_U_33
_atom_site_aniso_U_23
_atom_site_aniso_U_13
_atom_site_aniso_U_12
O1 0.0548(13) 0.0727(14) 0.0715(15) -0.0025(12) -0.0226(11) -0.0083(11)
N1 0.0390(13) 0.0509(13) 0.0642(15) -0.0051(12) 0.0066(12) -0.0066(11)
C10 0.0385(14) 0.0520(16) 0.0485(16) 0.0041(13) -0.0034(11) -0.0034(13)
C7 0.0441(16) 0.0621(19) 0.0471(17) -0.0045(13) -0.0007(12) -0.0045(14)
O2 0.0445(13) 0.108(2) 0.103(2) -0.0190(15) 0.0129(13) 0.0054(13)
C9 0.0385(14) 0.0501(16) 0.0495(15) 0.0014(12) 0.0031(12) -0.0028(12)
C6 0.0375(14) 0.0553(17) 0.0466(15) 0.0060(14) 0.0004(11) -0.0050(12)
O3 0.0677(15) 0.0735(17) 0.122(2) -0.0391(15) 0.0050(15) 0.0122(14)
C1 0.0342(13) 0.0512(15) 0.0482(15) 0.0013(13) -0.0020(12) -0.0061(12)
O5 0.0827(19) 0.0695(16) 0.0901(18) 0.0273(14) 0.0018(15) 0.0174(13)
C11 0.0568(18) 0.0650(18) 0.0460(15) 0.0061(13) -0.0017(14) -0.0023(16)
C5 0.0511(17) 0.068(2) 0.0598(19) 0.0170(16) -0.0093(14) -0.0036(15)
C2 0.0493(16) 0.0546(17) 0.0632(18) -0.0009(15) -0.0070(14) -0.0066(15)
C8 0.0418(16) 0.0548(18) 0.081(2) -0.0172(18) -0.0012(16) -0.0042(14)
C14 0.0441(17) 0.070(2) 0.0631(19) -0.0094(17) 0.0031(14) 0.0095(15)
O4 0.143(3) 0.101(2) 0.0747(18) 0.0384(15) 0.0103(18) -0.008(2)
C4 0.0561(19) 0.0563(19) 0.088(3) 0.0181(19) -0.0029(18) -0.0012(16)
C12 0.066(2) 0.070(2) 0.0508(17) 0.0137(16) -0.0121(16) -0.0086(18)
C3 0.0583(19) 0.0539(18) 0.087(2) -0.0014(17) -0.0033(18) -0.0070(16)
C13 0.125(4) 0.080(3) 0.149(4) 0.044(3) -0.009(3) 0.030(3)
C15 0.116(4) 0.129(4) 0.115(4) -0.034(3) -0.006(3) 0.056(3)
C16 0.076(3) 0.196(6) 0.138(5) -0.056(5) 0.020(3) 0.016(3)

loop_
_atom_type_symbol
_atom_type_description
_atom_type_scat_dispersion_real
_atom_type_scat_dispersion_imag
_atom_type_scat_source
C C 0.0033 0.0016 'International Tables Vol C Tables 4.2.6.8 and 6.1.1.4'
H H 0.0000 0.0000 'International Tables Vol C Tables 4.2.6.8 and 6.1.1.4'
N N 0.0061 0.0033 'International Tables Vol C Tables 4.2.6.8 and 6.1.1.4'
O O 0.0106 0.0060 'International Tables Vol C Tables 4.2.6.8 and 6.1.1.4'

loop_
_geom_angle_atom_site_label_1
_geom_angle_atom_site_label_2
_geom_angle_atom_site_label_3
_geom_angle
_geom_angle_site_symmetry_1
_geom_angle_site_symmetry_3
_geom_angle_publ_flag
C8 O1 C7 104.3(2) . . ?
C8 N1 C9 106.0(2) . . ?
C1 C10 C11 112.4(2) . . ?
C1 C10 C9 103.7(2) . . ?
C11 C10 C9 114.8(2) . . ?
C1 C10 H10 108.5 . . ?
C11 C10 H10 108.5 . . ?
C9 C10 H10 108.5 . . ?
O1 C7 C6 111.7(2) . . ?
O1 C7 C9 104.0(2) . . ?
C6 C7 C9 105.4(2) . . ?
O1 C7 H7 111.8 . . ?
C6 C7 H7 111.8 . . ?
C9 C7 H7 111.8 . . ?
N1 C9 C14 112.2(2) . . ?
N1 C9 C10 112.5(2) . . ?
C14 C9 C10 111.8(2) . . ?
N1 C9 C7 103.3(2) . . ?
C14 C9 C7 110.2(2) . . ?
C10 C9 C7 106.4(2) . . ?
C5 C6 C1 121.3(3) . . ?
C5 C6 C7 128.1(3) . . ?
C1 C6 C7 110.5(2) . . ?
C14 O3 C15 119.0(3) . . ?
C2 C1 C6 119.6(3) . . ?
C2 C1 C10 127.9(2) . . ?
C6 C1 C10 112.5(2) . . ?
C12 O5 C13 116.7(3) . . ?
C12 C11 C10 116.8(3) . . ?
C12 C11 H11A 108.1 . . ?
C10 C11 H11A 108.1 . . ?
C12 C11 H11B 108.1 . . ?
C10 C11 H11B 108.1 . . ?
H11A C11 H11B 107.3 . . ?
C4 C5 C6 119.0(3) . . ?
C4 C5 H5 120.5 . . ?
C6 C5 H5 120.5 . . ?
C1 C2 C3 118.6(3) . . ?
C1 C2 H2 120.7 . . ?
C3 C2 H2 120.7 . . ?
N1 C8 O1 121.1(3) . . ?
N1 C8 H8 119.4 . . ?
O1 C8 H8 119.4 . . ?
O2 C14 O3 124.1(3) . . ?
O2 C14 C9 123.3(3) . . ?
O3 C14 C9 112.5(3) . . ?
C5 C4 C3 120.3(3) . . ?
C5 C4 H4 119.9 . . ?
C3 C4 H4 119.9 . . ?
O4 C12 O5 123.6(4) . . ?
O4 C12 C11 122.7(4) . . ?
O5 C12 C11 113.7(3) . . ?
C4 C3 C2 121.2(3) . . ?
C4 C3 H3 119.4 . . ?
C2 C3 H3 119.4 . . ?
O5 C13 H13A 109.5 . . ?
O5 C13 H13B 109.5 . . ?
H13A C13 H13B 109.5 . . ?
O5 C13 H13C 109.5 . . ?
H13A C13 H13C 109.5 . . ?
H13B C13 H13C 109.5 . . ?
C16 C15 O3 110.0(5) . . ?
C16 C15 H15A 109.7 . . ?
O3 C15 H15A 109.7 . . ?
C16 C15 H15B 109.7 . . ?
O3 C15 H15B 109.7 . . ?
H15A C15 H15B 108.2 . . ?
C15 C16 H16A 109.5 . . ?
C15 C16 H16B 109.5 . . ?
H16A C16 H16B 109.5 . . ?
C15 C16 H16C 109.5 . . ?
H16A C16 H16C 109.5 . . ?
H16B C16 H16C 109.5 . . ?

loop_
_geom_bond_atom_site_label_1
_geom_bond_atom_site_label_2
_geom_bond_distance
_geom_bond_site_symmetry_2
_geom_bond_publ_flag
O1 C8 1.334(4) . ?
O1 C7 1.453(3) . ?
N1 C8 1.262(4) . ?
N1 C9 1.468(4) . ?
C10 C1 1.511(4) . ?
C10 C11 1.531(4) . ?
C10 C9 1.552(4) . ?
C10 H10 0.9800 . ?
C7 C6 1.498(4) . ?
C7 C9 1.556(4) . ?
C7 H7 0.9800 . ?
O2 C14 1.192(4) . ?
C9 C14 1.519(4) . ?
C6 C5 1.382(4) . ?
C6 C1 1.384(4) . ?
O3 C14 1.325(4) . ?
O3 C15 1.487(5) . ?
C1 C2 1.384(4) . ?
O5 C12 1.308(4) . ?
O5 C13 1.460(4) . ?
C11 C12 1.492(4) . ?
C11 H11A 0.9700 . ?
C11 H11B 0.9700 . ?
C5 C4 1.371(5) . ?
C5 H5 0.9300 . ?
C2 C3 1.389(4) . ?
C2 H2 0.9300 . ?
C8 H8 0.9300 . ?
O4 C12 1.203(4) . ?
C4 C3 1.377(5) . ?
C4 H4 0.9300 . ?
C3 H3 0.9300 . ?
C13 H13A 0.9600 . ?
C13 H13B 0.9600 . ?
C13 H13C 0.9600 . ?
C15 C16 1.352(7) . ?
C15 H15A 0.9700 . ?
C15 H15B 0.9700 . ?
C16 H16A 0.9600 . ?
C16 H16B 0.9600 . ?
C16 H16C 0.9600 . ?

loop_
_geom_torsion_atom_site_label_1
_geom_torsion_atom_site_label_2
_geom_torsion_atom_site_label_3
_geom_torsion_atom_site_label_4
_geom_torsion
_geom_torsion_site_symmetry_1
_geom_torsion_site_symmetry_2
_geom_torsion_site_symmetry_3
_geom_torsion_site_symmetry_4
_geom_torsion_publ_flag
C8 O1 C7 C6 103.1(3) . . . . ?
C8 O1 C7 C9 -10.0(3) . . . . ?
C8 N1 C9 C14 111.8(3) . . . . ?
C8 N1 C9 C10 -121.1(3) . . . . ?
C8 N1 C9 C7 -6.9(3) . . . . ?
C1 C10 C9 N1 100.3(2) . . . . ?
C11 C10 C9 N1 -22.8(3) . . . . ?
C1 C10 C9 C14 -132.4(2) . . . . ?
C11 C10 C9 C14 104.5(3) . . . . ?
C1 C10 C9 C7 -12.2(3) . . . . ?
C11 C10 C9 C7 -135.2(3) . . . . ?
O1 C7 C9 N1 10.3(3) . . . . ?
C6 C7 C9 N1 -107.3(2) . . . . ?
O1 C7 C9 C14 -109.7(3) . . . . ?
C6 C7 C9 C14 132.7(2) . . . . ?
O1 C7 C9 C10 129.0(2) . . . . ?
C6 C7 C9 C10 11.4(3) . . . . ?
O1 C7 C6 C5 62.4(4) . . . . ?
C9 C7 C6 C5 174.7(3) . . . . ?
O1 C7 C6 C1 -118.5(3) . . . . ?
C9 C7 C6 C1 -6.1(3) . . . . ?
C5 C6 C1 C2 -0.8(4) . . . . ?
C7 C6 C1 C2 180.0(3) . . . . ?
C5 C6 C1 C10 177.4(3) . . . . ?
C7 C6 C1 C10 -1.9(3) . . . . ?
C11 C10 C1 C2 -48.4(4) . . . . ?
C9 C10 C1 C2 -173.0(3) . . . . ?
C11 C10 C1 C6 133.6(3) . . . . ?
C9 C10 C1 C6 9.0(3) . . . . ?
C1 C10 C11 C12 -178.1(2) . . . . ?
C9 C10 C11 C12 -59.8(3) . . . . ?
C1 C6 C5 C4 0.3(4) . . . . ?
C7 C6 C5 C4 179.4(3) . . . . ?
C6 C1 C2 C3 1.0(4) . . . . ?
C10 C1 C2 C3 -176.8(3) . . . . ?
C9 N1 C8 O1 0.4(4) . . . . ?
C7 O1 C8 N1 6.7(4) . . . . ?
C15 O3 C14 O2 1.1(6) . . . . ?
C15 O3 C14 C9 -176.3(3) . . . . ?
N1 C9 C14 O2 166.7(3) . . . . ?
C10 C9 C14 O2 39.2(4) . . . . ?
C7 C9 C14 O2 -78.8(4) . . . . ?
N1 C9 C14 O3 -15.8(4) . . . . ?
C10 C9 C14 O3 -143.3(3) . . . . ?
C7 C9 C14 O3 98.7(3) . . . . ?
C6 C5 C4 C3 0.0(5) . . . . ?
C13 O5 C12 O4 -0.3(6) . . . . ?
C13 O5 C12 C11 -179.1(3) . . . . ?
C10 C11 C12 O4 167.6(3) . . . . ?
C10 C11 C12 O5 -13.6(4) . . . . ?
C5 C4 C3 C2 0.3(5) . . . . ?
C1 C2 C3 C4 -0.8(5) . . . . ?
C14 O3 C15 C16 94.2(6) . . . . ?

loop_
_cod_related_entry_id
_cod_related_entry_database
_cod_related_entry_code
1 ChemSpider 30653206
